data_4087426
loop_
_publ_author_name
'Fern\'andez-Cestau, Julio'
'Gim\'enez, Nora'
'Lalinde, Elena'
'Monta\~no, Patricia'
'Moreno, M. Teresa'
'S\'anchez, Sergio'

_publ_section_title
;
 Synthesis, Characterization, and Properties of Doubly Alkynyl Bridging
 Dinuclear Cyclometalated Iridium(III) Complexes
;
_journal_issue 9
_journal_name_full Organometallics
_journal_page_first 1766
_journal_paper_doi 10.1021/acs.organomet.5b00111
_journal_volume 34
_journal_year 2015
_chemical_compound_source 'synthesis as described'
_chemical_formula_moiety 'C68 H58 Ir2 N4 O2'
_chemical_formula_sum 'C68 H58 Ir2 N4 O2'
_chemical_formula_weight 1347.58
_space_group_crystal_system monoclinic
_space_group_IT_number 14
_space_group_name_Hall '-P 2ybc'
_space_group_name_H-M_alt 'P 1 21/c 1'
_atom_sites_solution_hydrogens geom
_audit_conform_dict_location ftp://ftp.iucr.org/pub/cif_core.dic
_audit_conform_dict_name cif_core.dic
_audit_conform_dict_version 2.4.3
_audit_creation_date 2013-10-22T09:58:34-00:00
_audit_creation_method 'WinGX routine CIF_UPDATE'
_cell_angle_alpha 90
_cell_angle_beta 98.4640(10)
_cell_angle_gamma 90
_cell_formula_units_Z 4
_cell_length_a 13.1506(2)
_cell_length_b 10.13610(10)
_cell_length_c 41.1377(6)
_cell_measurement_reflns_used 34927
_cell_measurement_temperature 150(2)
_cell_measurement_theta_max 0
_cell_measurement_theta_min 0
_cell_measurement_wavelength 0.71073
_cell_volume 5423.76(13)
_computing_cell_refinement 'HKL Scalepack (Otwinowski & Minor 1997)'
_computing_data_collection 'Collect (Bruker AXS BV, 1997-2004)'
_computing_data_reduction 'HKL Denzo and Scalepack (Otwinowski & Minor 1997)'
_computing_molecular_graphics 'Ortep-3 for Windows (Farrugia, 1997)'
_computing_publication_material 'WinGX publication routines (Farrugia, 1999)'
_computing_structure_refinement 'SHELXL-2013 (Sheldrick, 2013)'
_computing_structure_solution 'SHELXS-86 (Sheldrick, 1986)'
_diffrn_ambient_temperature 150(2)
_diffrn_detector 'CCD plate'
_diffrn_detector_area_resol_mean 9
_diffrn_measured_fraction_theta_full 0.998
_diffrn_measured_fraction_theta_max 1.001
_diffrn_measurement_device '95mm CCD camera on \k-goniostat'
_diffrn_measurement_device_type KappaCCD
_diffrn_measurement_method 'CCD rotation images, thick slices'
_diffrn_orient_matrix_type 'by Bruker AXS Collect from scalepack cell'
_diffrn_orient_matrix_UB_11 0.058059
_diffrn_orient_matrix_UB_12 -0.048922
_diffrn_orient_matrix_UB_13 0.013153
_diffrn_orient_matrix_UB_21 -0.047453
_diffrn_orient_matrix_UB_22 -0.031348
_diffrn_orient_matrix_UB_23 0.015264
_diffrn_orient_matrix_UB_31 -0.016967
_diffrn_orient_matrix_UB_32 -0.079732
_diffrn_orient_matrix_UB_33 -0.014072
_diffrn_radiation_monochromator 'horizonally mounted graphite crystal'
_diffrn_radiation_probe x-ray
_diffrn_radiation_type MoK\a
_diffrn_radiation_wavelength 0.71073
_diffrn_reflns_Laue_measured_fraction_full 0.998
_diffrn_reflns_Laue_measured_fraction_max 1.001
_diffrn_reflns_limit_h_max 16
_diffrn_reflns_limit_h_min -16
_diffrn_reflns_limit_k_max 13
_diffrn_reflns_limit_k_min 0
_diffrn_reflns_limit_l_max 53
_diffrn_reflns_limit_l_min 0
_diffrn_reflns_number 12336
_diffrn_reflns_point_group_measured_fraction_full 0.998
_diffrn_reflns_point_group_measured_fraction_max 1.001
_diffrn_reflns_theta_full 25.242
_diffrn_reflns_theta_max 25.681
_diffrn_reflns_theta_min 2.071
_diffrn_source 'Enraf Nonius FR590'
_exptl_absorpt_coefficient_mu 4.943
_exptl_absorpt_correction_T_max 0.6538
_exptl_absorpt_correction_T_min 0.5383
_exptl_absorpt_correction_type refdelf
_exptl_absorpt_process_details
;
Parkin S,Moezzi B & Hope H, (1995) J. Appl. Cryst. 28, 53-56
Linear fit to sin(theta)/lambda - 12 parameters
;
_exptl_crystal_colour yellow
_exptl_crystal_density_diffrn 1.65
_exptl_crystal_density_method 'not measured'
_exptl_crystal_description prism
_exptl_crystal_F_000 2656
_exptl_crystal_size_max 0.2
_exptl_crystal_size_mid 0.2
_exptl_crystal_size_min 0.2
_refine_diff_density_max 2.17
_refine_diff_density_min -1.261
_refine_diff_density_rms 0.191
_refine_ls_extinction_method none
_refine_ls_goodness_of_fit_ref 0.937
_refine_ls_hydrogen_treatment constr
_refine_ls_matrix_type full
_refine_ls_number_constraints 0
_refine_ls_number_parameters 674
_refine_ls_number_reflns 10250
_refine_ls_number_restraints 0
_refine_ls_restrained_S_all 0.937
_refine_ls_R_factor_all 0.0596
_refine_ls_R_factor_gt 0.0492
_refine_ls_shift/su_max 0.001
_refine_ls_shift/su_mean 0
_refine_ls_structure_factor_coef Fsqd
_refine_ls_weighting_details 'w=1/[\s^2^(Fo^2^)+187.6400P] where P=(Fo^2^+2Fc^2^)/3'
_refine_ls_weighting_scheme calc
_refine_ls_wR_factor_gt 0.1115
_refine_ls_wR_factor_ref 0.1209
_reflns_number_gt 8977
_reflns_number_total 10250
_reflns_threshold_expression 'I > 2\s(I)'
_cod_data_source_file om5b00111_si_002.cif
_cod_data_source_block 1.2(CH3)2CO
_cod_original_sg_symbol_H-M 'P 21/c'
_cod_database_code 4087426
_exptl_absorpt_factor_mur 0.494
_exptl_absorpt_correction_t_ave 0.6098
_exptl_absorpt_rmerge_before 0.1011
_exptl_absorpt_rmerge_after 0.0983

loop_
_space_group_symop_operation_xyz
'x, y, z'
'-x, y+1/2, -z+1/2'
'-x, -y, -z'
'x, -y-1/2, z-1/2'

loop_
_atom_site_label
_atom_site_type_symbol
_atom_site_fract_x
_atom_site_fract_y
_atom_site_fract_z
_atom_site_U_iso_or_equiv
_atom_site_adp_type
_atom_site_occupancy
_atom_site_calc_flag
Ir1 Ir 0.21231(3) 0.85067(4) 0.15757(2) 0.01524(10) Uani 1 d
Ir2 Ir 0.22140(3) 0.75673(4) 0.07117(2) 0.01605(10) Uani 1 d
N1 N 0.2821(5) 1.0342(7) 0.16245(18) 0.0142(15) Uani 1 d
N2 N 0.1439(6) 0.6732(7) 0.1642(2) 0.0195(17) Uani 1 d
N3 N 0.2761(6) 0.9286(8) 0.05303(19) 0.0199(17) Uani 1 d
N4 N 0.1667(6) 0.5747(7) 0.08355(18) 0.0171(16) Uani 1 d
C1 C 0.3116(7) 0.7803(9) 0.1266(2) 0.0176(10) Uani 1 d
C2 C 0.3761(7) 0.7485(10) 0.1096(2) 0.0176(10) Uani 1 d
C3 C 0.4753(7) 0.7128(11) 0.1016(2) 0.025(2) Uani 1 d
C4 C 0.5221(9) 0.5940(13) 0.1132(3) 0.040(3) Uani 1 d
H4 H 0.4864 0.5346 0.1253 0.048 Uiso 1 calc
C5 C 0.6206(10) 0.5625(16) 0.1069(4) 0.055(4) Uani 1 d
H5 H 0.6526 0.4844 0.1162 0.066 Uiso 1 calc
C6 C 0.6726(10) 0.641(2) 0.0879(3) 0.065(5) Uani 1 d
C7 C 0.6268(11) 0.754(2) 0.0756(3) 0.066(5) Uani 1 d
H7 H 0.6619 0.8079 0.0621 0.079 Uiso 1 calc
C8 C 0.5289(8) 0.7937(16) 0.0821(3) 0.047(4) Uani 1 d
H8 H 0.4997 0.8743 0.0734 0.056 Uiso 1 calc
C9 C 0.7803(11) 0.610(3) 0.0819(5) 0.108(9) Uani 1 d
H9A H 0.7886 0.6374 0.0596 0.162 Uiso 1 calc
H9B H 0.7929 0.5153 0.0844 0.162 Uiso 1 calc
H9C H 0.8296 0.6583 0.0978 0.162 Uiso 1 calc
C10 C 0.1342(7) 0.8567(9) 0.1007(2) 0.0176(10) Uani 1 d
C11 C 0.0802(7) 0.9250(9) 0.1160(2) 0.0166(19) Uani 1 d
C12 C -0.0168(7) 0.9928(9) 0.1142(2) 0.0176(10) Uani 1 d
C13 C -0.0477(8) 1.0749(10) 0.1385(2) 0.027(2) Uani 1 d
H13 H -0.0022 1.0891 0.1583 0.032 Uiso 1 calc
C14 C -0.1436(8) 1.1357(11) 0.1339(3) 0.031(2) Uani 1 d
H14 H -0.1629 1.1886 0.1511 0.037 Uiso 1 calc
C15 C -0.2118(9) 1.1212(13) 0.1051(3) 0.037(3) Uani 1 d
C16 C -0.1806(9) 1.0458(16) 0.0804(3) 0.051(4) Uani 1 d
H16 H -0.2249 1.0365 0.0601 0.061 Uiso 1 calc
C17 C -0.0857(9) 0.9833(14) 0.0847(3) 0.046(4) Uani 1 d
H17 H -0.0666 0.9325 0.0671 0.056 Uiso 1 calc
C18 C -0.3173(10) 1.1864(15) 0.1004(3) 0.051(4) Uani 1 d
H18A H -0.3158 1.2656 0.0868 0.076 Uiso 1 calc
H18B H -0.3353 1.2111 0.1218 0.076 Uiso 1 calc
H18C H -0.3686 1.1246 0.0895 0.076 Uiso 1 calc
C19 C 0.3619(7) 1.0712(10) 0.1473(2) 0.020(2) Uani 1 d
H19 H 0.3817 1.016 0.1307 0.024 Uiso 1 calc
C20 C 0.4156(8) 1.1863(10) 0.1552(3) 0.025(2) Uani 1 d
H20 H 0.4692 1.2118 0.1433 0.03 Uiso 1 calc
C21 C 0.3906(7) 1.2646(10) 0.1805(3) 0.025(2) Uani 1 d
H21 H 0.4281 1.343 0.1866 0.03 Uiso 1 calc
C22 C 0.3091(8) 1.2262(9) 0.1968(3) 0.024(2) Uani 1 d
H22 H 0.2901 1.2792 0.2139 0.028 Uiso 1 calc
C23 C 0.2561(7) 1.1094(9) 0.1876(2) 0.019(2) Uani 1 d
C24 C 0.1690(7) 1.0598(9) 0.2030(2) 0.0169(19) Uani 1 d
C25 C 0.1245(8) 1.1306(10) 0.2264(2) 0.025(2) Uani 1 d
H25 H 0.1523 1.2132 0.234 0.03 Uiso 1 calc
C26 C 0.0395(8) 1.0797(11) 0.2383(3) 0.028(2) Uani 1 d
H26 H 0.0068 1.1293 0.2534 0.034 Uiso 1 calc
C27 C 0.0026(8) 0.9572(11) 0.2282(3) 0.028(2) Uani 1 d
H27 H -0.0541 0.9216 0.2372 0.034 Uiso 1 calc
C28 C 0.0473(8) 0.8833(10) 0.2049(2) 0.021(2) Uani 1 d
H28 H 0.0207 0.7988 0.1983 0.025 Uiso 1 calc
C29 C 0.1319(7) 0.9351(10) 0.1914(2) 0.018(2) Uani 1 d
C30 C 0.0510(8) 0.6323(10) 0.1468(2) 0.023(2) Uani 1 d
H30 H 0.0209 0.6816 0.1282 0.027 Uiso 1 calc
C31 C 0.0015(8) 0.5222(10) 0.1559(2) 0.025(2) Uani 1 d
H31 H -0.0621 0.4958 0.1436 0.03 Uiso 1 calc
C32 C 0.0438(8) 0.4499(10) 0.1828(3) 0.028(2) Uani 1 d
H32 H 0.0094 0.3743 0.1895 0.033 Uiso 1 calc
C33 C 0.1359(8) 0.4885(10) 0.1998(3) 0.026(2) Uani 1 d
H33 H 0.1667 0.4392 0.2183 0.032 Uiso 1 calc
C34 C 0.1849(7) 0.6011(9) 0.1900(2) 0.019(2) Uani 1 d
C35 C 0.2836(8) 0.6549(10) 0.2074(3) 0.025(2) Uani 1 d
C36 C 0.3444(8) 0.5915(11) 0.2329(3) 0.028(2) Uani 1 d
H36 H 0.323 0.5088 0.2404 0.034 Uiso 1 calc
C37 C 0.4358(8) 0.6462(12) 0.2476(3) 0.034(3) Uani 1 d
H37 H 0.4772 0.6031 0.2654 0.041 Uiso 1 calc
C38 C 0.4656(8) 0.7683(11) 0.2356(3) 0.028(2) Uani 1 d
H38 H 0.5287 0.8075 0.245 0.034 Uiso 1 calc
C39 C 0.4051(8) 0.8306(10) 0.2105(2) 0.024(2) Uani 1 d
H39 H 0.4268 0.9136 0.2032 0.029 Uiso 1 calc
C40 C 0.3117(7) 0.7768(9) 0.1949(3) 0.020(2) Uani 1 d
C41 C 0.2663(7) 1.0478(9) 0.0668(3) 0.023(2) Uani 1 d
H41 H 0.2292 1.0553 0.0848 0.027 Uiso 1 calc
C42 C 0.3098(8) 1.1605(11) 0.0550(3) 0.031(2) Uani 1 d
H42 H 0.3039 1.2438 0.0651 0.038 Uiso 1 calc
C43 C 0.3614(8) 1.1480(11) 0.0283(3) 0.034(3) Uani 1 d
H43 H 0.3918 1.2229 0.0197 0.04 Uiso 1 calc
C44 C 0.3684(8) 1.0249(11) 0.0141(3) 0.031(2) Uani 1 d
H44 H 0.4014 1.017 -0.0048 0.037 Uiso 1 calc
C45 C 0.3282(8) 0.9126(10) 0.0270(2) 0.024(2) Uani 1 d
C46 C 0.3391(7) 0.7763(10) 0.0161(2) 0.020(2) Uani 1 d
C47 C 0.3848(8) 0.7440(12) -0.0113(3) 0.031(2) Uani 1 d
H47 H 0.41 0.8116 -0.024 0.038 Uiso 1 calc
C48 C 0.3933(8) 0.6150(12) -0.0199(3) 0.032(3) Uani 1 d
H48 H 0.424 0.5921 -0.0386 0.038 Uiso 1 calc
C49 C 0.3566(8) 0.5171(10) -0.0009(3) 0.028(2) Uani 1 d
H49 H 0.3634 0.4271 -0.0067 0.034 Uiso 1 calc
C50 C 0.3103(8) 0.5486(10) 0.0262(2) 0.024(2) Uani 1 d
H50 H 0.2845 0.4801 0.0385 0.028 Uiso 1 calc
C51 C 0.3010(7) 0.6796(10) 0.0357(2) 0.022(2) Uani 1 d
C52 C 0.2158(8) 0.4930(10) 0.1057(2) 0.021(2) Uani 1 d
H52 H 0.2803 0.5192 0.1175 0.026 Uiso 1 calc
C53 C 0.1762(8) 0.3712(10) 0.1123(2) 0.026(2) Uani 1 d
H53 H 0.2127 0.3142 0.1283 0.031 Uiso 1 calc
C54 C 0.0809(9) 0.3338(10) 0.0949(3) 0.030(2) Uani 1 d
H54 H 0.0513 0.2512 0.0992 0.036 Uiso 1 calc
C55 C 0.0307(8) 0.4178(10) 0.0717(3) 0.027(2) Uani 1 d
H55 H -0.0338 0.393 0.0597 0.032 Uiso 1 calc
C56 C 0.0738(7) 0.5385(10) 0.0657(2) 0.020(2) Uani 1 d
C57 C 0.0321(8) 0.6333(10) 0.0402(2) 0.021(2) Uani 1 d
C58 C -0.0599(8) 0.6135(10) 0.0198(3) 0.025(2) Uani 1 d
H58 H -0.1007 0.5381 0.0226 0.03 Uiso 1 calc
C59 C -0.0923(8) 0.7039(11) -0.0048(3) 0.031(3) Uani 1 d
H59 H -0.1562 0.6915 -0.0186 0.037 Uiso 1 calc
C60 C -0.0316(8) 0.8128(11) -0.0094(3) 0.031(2) Uani 1 d
H60 H -0.053 0.8735 -0.0267 0.037 Uiso 1 calc
C61 C 0.0616(8) 0.8324(10) 0.0116(2) 0.023(2) Uani 1 d
H61 H 0.1031 0.9067 0.0083 0.028 Uiso 1 calc
C62 C 0.0946(7) 0.7439(10) 0.0374(2) 0.020(2) Uani 1 d
O1 O 0.6373(8) 0.3316(13) 0.1727(3) 0.069(3) Uani 1 d
C63 C 0.7728(11) 0.3279(17) 0.2168(3) 0.057(4) Uani 1 d
H63A H 0.7906 0.2459 0.2063 0.085 Uiso 1 calc
H63B H 0.7577 0.3086 0.2389 0.085 Uiso 1 calc
H63C H 0.8307 0.3895 0.2182 0.085 Uiso 1 calc
C64 C 0.6835(10) 0.3863(15) 0.1975(3) 0.046(3) Uani 1 d
C65 C 0.6462(13) 0.5136(15) 0.2095(4) 0.062(4) Uani 1 d
H65A H 0.607 0.5615 0.1911 0.092 Uiso 1 calc
H65B H 0.7051 0.567 0.2192 0.092 Uiso 1 calc
H65C H 0.6019 0.4958 0.2262 0.092 Uiso 1 calc
O2 O 0.2603(7) 0.3518(9) 0.2799(2) 0.044(2) Uani 1 d
C66 C 0.3586(10) 0.4467(17) 0.3277(4) 0.058(4) Uani 1 d
H66A H 0.418 0.3927 0.3366 0.087 Uiso 1 calc
H66B H 0.3323 0.4927 0.3457 0.087 Uiso 1 calc
H66C H 0.3795 0.5116 0.3123 0.087 Uiso 1 calc
C67 C 0.2754(9) 0.3593(12) 0.3100(3) 0.034(3) Uani 1 d
C68 C 0.2134(10) 0.2820(15) 0.3310(3) 0.053(4) Uani 1 d
H68A H 0.1862 0.3416 0.3464 0.08 Uiso 1 calc
H68B H 0.2572 0.2153 0.3434 0.08 Uiso 1 calc
H68C H 0.1563 0.2385 0.3171 0.08 Uiso 1 calc

loop_
_atom_site_aniso_label
_atom_site_aniso_U_11
_atom_site_aniso_U_22
_atom_site_aniso_U_33
_atom_site_aniso_U_23
_atom_site_aniso_U_13
_atom_site_aniso_U_12
Ir1 0.01564(18) 0.01532(17) 0.01482(17) -0.00044(14) 0.00246(13) -0.00070(14)
Ir2 0.01589(18) 0.01606(18) 0.01619(18) -0.00007(15) 0.00230(13) 0.00005(14)
N1 0.011(4) 0.015(4) 0.015(4) -0.003(3) -0.005(3) 0.002(3)
N2 0.022(4) 0.012(4) 0.023(4) -0.005(3) 0.002(3) -0.003(3)
N3 0.022(4) 0.021(4) 0.015(4) 0.004(3) -0.001(3) -0.002(3)
N4 0.026(4) 0.015(4) 0.011(4) -0.009(3) 0.008(3) 0.000(3)
C1 0.016(2) 0.021(2) 0.013(2) 0.0007(19) -0.0077(17) -0.0006(19)
C2 0.016(2) 0.021(2) 0.013(2) 0.0007(19) -0.0077(17) -0.0006(19)
C3 0.017(5) 0.044(6) 0.013(5) 0.002(4) -0.006(4) -0.002(4)
C4 0.034(7) 0.042(7) 0.044(7) -0.015(6) 0.004(6) 0.010(6)
C5 0.029(7) 0.072(10) 0.062(9) -0.027(8) -0.005(7) 0.017(7)
C6 0.025(7) 0.132(16) 0.037(8) -0.031(9) 0.000(6) 0.021(9)
C7 0.047(8) 0.135(16) 0.019(6) 0.010(8) 0.013(6) -0.009(10)
C8 0.012(5) 0.086(11) 0.041(7) 0.024(7) -0.002(5) -0.006(6)
C9 0.035(9) 0.22(3) 0.070(12) -0.025(15) 0.020(8) 0.049(13)
C10 0.016(2) 0.021(2) 0.013(2) 0.0007(19) -0.0077(17) -0.0006(19)
C11 0.016(5) 0.017(5) 0.015(5) 0.001(4) -0.002(4) 0.003(4)
C12 0.016(2) 0.021(2) 0.013(2) 0.0007(19) -0.0077(17) -0.0006(19)
C13 0.033(6) 0.029(6) 0.018(5) 0.002(4) 0.002(4) 0.001(5)
C14 0.033(6) 0.033(6) 0.025(6) 0.002(5) 0.006(5) 0.016(5)
C15 0.037(7) 0.050(8) 0.026(6) -0.003(5) 0.006(5) 0.018(6)
C16 0.030(7) 0.080(10) 0.037(7) -0.019(7) -0.011(5) 0.020(7)
C17 0.033(7) 0.071(9) 0.031(7) -0.029(6) -0.007(5) 0.019(6)
C18 0.038(7) 0.072(10) 0.042(8) -0.005(7) 0.003(6) 0.030(7)
C19 0.016(5) 0.023(5) 0.020(5) 0.004(4) 0.002(4) 0.003(4)
C20 0.023(5) 0.027(5) 0.024(5) 0.007(4) 0.004(4) -0.007(4)
C21 0.021(5) 0.020(5) 0.033(6) -0.005(4) -0.002(4) -0.005(4)
C22 0.026(5) 0.016(5) 0.027(5) 0.001(4) -0.003(4) -0.001(4)
C23 0.014(5) 0.018(5) 0.024(5) -0.004(4) -0.001(4) 0.001(4)
C24 0.019(5) 0.021(5) 0.011(4) 0.001(4) 0.003(4) 0.004(4)
C25 0.030(6) 0.024(5) 0.020(5) -0.004(4) -0.001(4) 0.001(4)
C26 0.031(6) 0.032(6) 0.026(6) -0.007(5) 0.017(5) 0.001(5)
C27 0.031(6) 0.029(6) 0.028(6) 0.000(5) 0.015(5) -0.001(5)
C28 0.026(5) 0.019(5) 0.021(5) 0.001(4) 0.008(4) 0.000(4)
C29 0.016(5) 0.022(5) 0.016(5) 0.003(4) 0.001(4) 0.000(4)
C30 0.024(5) 0.024(5) 0.021(5) -0.004(4) 0.005(4) -0.002(4)
C31 0.023(5) 0.030(6) 0.021(5) -0.003(4) 0.003(4) -0.008(4)
C32 0.032(6) 0.020(5) 0.033(6) 0.000(5) 0.008(5) -0.006(5)
C33 0.033(6) 0.020(5) 0.028(6) 0.001(4) 0.010(5) 0.003(4)
C34 0.020(5) 0.022(5) 0.015(5) -0.001(4) 0.006(4) 0.005(4)
C35 0.026(5) 0.023(5) 0.028(6) 0.001(4) 0.007(4) 0.009(4)
C36 0.030(6) 0.025(5) 0.028(6) 0.010(5) -0.003(5) 0.010(4)
C37 0.027(6) 0.037(6) 0.035(6) 0.006(5) -0.004(5) 0.007(5)
C38 0.021(5) 0.031(6) 0.030(6) 0.002(5) -0.005(4) -0.001(5)
C39 0.026(5) 0.022(5) 0.025(5) 0.005(4) 0.005(4) 0.000(4)
C40 0.012(4) 0.018(5) 0.032(6) 0.000(4) 0.006(4) 0.006(4)
C41 0.019(5) 0.018(5) 0.028(5) -0.004(4) -0.007(4) 0.000(4)
C42 0.028(6) 0.027(6) 0.038(6) 0.006(5) 0.000(5) -0.009(5)
C43 0.029(6) 0.028(6) 0.043(7) 0.015(5) 0.003(5) -0.004(5)
C44 0.025(6) 0.028(6) 0.040(7) 0.008(5) 0.007(5) 0.000(5)
C45 0.020(5) 0.028(5) 0.022(5) 0.009(4) -0.002(4) 0.002(4)
C46 0.017(5) 0.028(5) 0.017(5) 0.005(4) 0.003(4) 0.004(4)
C47 0.036(6) 0.037(6) 0.023(5) 0.005(5) 0.012(5) -0.002(5)
C48 0.026(6) 0.047(7) 0.025(6) 0.000(5) 0.010(5) 0.008(5)
C49 0.032(6) 0.023(5) 0.029(6) -0.006(4) 0.001(5) 0.007(5)
C50 0.024(5) 0.028(5) 0.019(5) 0.003(4) 0.004(4) 0.002(4)
C51 0.016(5) 0.024(5) 0.024(5) -0.002(4) -0.005(4) 0.001(4)
C52 0.023(5) 0.021(5) 0.021(5) 0.000(4) 0.003(4) 0.007(4)
C53 0.034(6) 0.028(6) 0.018(5) 0.005(4) 0.008(4) 0.000(5)
C54 0.041(6) 0.017(5) 0.034(6) 0.000(5) 0.015(5) -0.008(5)
C55 0.028(6) 0.024(5) 0.031(6) -0.003(5) 0.011(5) -0.006(4)
C56 0.011(4) 0.024(5) 0.024(5) -0.002(4) 0.007(4) 0.000(4)
C57 0.028(5) 0.022(5) 0.014(5) -0.006(4) 0.007(4) -0.001(4)
C58 0.022(5) 0.022(5) 0.029(6) -0.008(4) -0.004(4) 0.001(4)
C59 0.020(5) 0.040(6) 0.030(6) -0.007(5) -0.004(4) 0.000(5)
C60 0.031(6) 0.030(6) 0.029(6) -0.008(5) -0.002(5) 0.002(5)
C61 0.026(5) 0.018(5) 0.023(5) 0.002(4) -0.005(4) 0.001(4)
C62 0.019(5) 0.022(5) 0.021(5) -0.002(4) 0.007(4) 0.006(4)
O1 0.056(6) 0.097(9) 0.053(6) -0.023(6) 0.001(5) -0.019(6)
C63 0.050(8) 0.081(11) 0.042(8) -0.010(8) 0.013(7) -0.024(8)
C64 0.048(8) 0.064(9) 0.028(7) -0.004(6) 0.013(6) -0.019(7)
C65 0.080(11) 0.051(9) 0.051(9) -0.003(7) 0.003(8) -0.012(8)
O2 0.054(5) 0.041(5) 0.035(5) 0.005(4) 0.000(4) -0.003(4)
C66 0.036(7) 0.079(11) 0.059(9) -0.019(8) 0.008(7) -0.005(7)
C67 0.032(6) 0.035(6) 0.034(6) 0.003(5) 0.007(5) 0.006(5)
C68 0.039(7) 0.073(10) 0.052(8) 0.023(8) 0.022(6) 0.012(7)

loop_
_atom_type_symbol
_atom_type_description
_atom_type_scat_dispersion_real
_atom_type_scat_dispersion_imag
_atom_type_scat_source
C C 0.0033 0.0016 'International Tables Vol C Tables 4.2.6.8 and 6.1.1.4'
H H 0 0 'International Tables Vol C Tables 4.2.6.8 and 6.1.1.4'
Ir Ir -1.4442 7.9887 'International Tables Vol C Tables 4.2.6.8 and 6.1.1.4'
N N 0.0061 0.0033 'International Tables Vol C Tables 4.2.6.8 and 6.1.1.4'
O O 0.0106 0.006 'International Tables Vol C Tables 4.2.6.8 and 6.1.1.4'

loop_
_geom_angle_atom_site_label_1
_geom_angle_atom_site_label_2
_geom_angle_atom_site_label_3
_geom_angle
C40 Ir1 N2 79.6(4)
C40 Ir1 C29 88.8(4)
N2 Ir1 C29 89.8(3)
C40 Ir1 N1 91.8(3)
N2 Ir1 N1 166.8(3)
C29 Ir1 N1 79.9(3)
C40 Ir1 C1 86.8(4)
N2 Ir1 C1 96.2(3)
C29 Ir1 C1 171.9(4)
N1 Ir1 C1 93.3(3)
C40 Ir1 C11 173.6(3)
N2 Ir1 C11 94.9(3)
C29 Ir1 C11 87.7(3)
N1 Ir1 C11 93.0(3)
C1 Ir1 C11 97.2(3)
C40 Ir1 C10 152.4(4)
N2 Ir1 C10 91.1(3)
C29 Ir1 C10 117.3(3)
N1 Ir1 C10 101.0(3)
C1 Ir1 C10 68.3(3)
C11 Ir1 C10 29.8(3)
C62 Ir2 C10 87.9(3)
C62 Ir2 C51 86.7(4)
C10 Ir2 C51 170.5(4)
C62 Ir2 N3 95.9(4)
C10 Ir2 N3 93.0(3)
C51 Ir2 N3 79.9(4)
C62 Ir2 N4 80.2(4)
C10 Ir2 N4 92.9(3)
C51 Ir2 N4 93.9(3)
N3 Ir2 N4 172.8(3)
C62 Ir2 C2 173.9(4)
C10 Ir2 C2 96.9(3)
C51 Ir2 C2 89.1(3)
N3 Ir2 C2 87.7(3)
N4 Ir2 C2 95.7(3)
C62 Ir2 C1 153.9(3)
C10 Ir2 C1 68.5(3)
C51 Ir2 C1 118.2(3)
N3 Ir2 C1 96.2(3)
N4 Ir2 C1 89.8(3)
C2 Ir2 C1 29.3(3)
C19 N1 C23 119.5(8)
C19 N1 Ir1 124.7(6)
C23 N1 Ir1 114.6(6)
C34 N2 C30 118.0(8)
C34 N2 Ir1 116.9(6)
C30 N2 Ir1 124.5(7)
C41 N3 C45 121.7(9)
C41 N3 Ir2 123.0(7)
C45 N3 Ir2 115.2(7)
C52 N4 C56 120.3(8)
C52 N4 Ir2 124.9(7)
C56 N4 Ir2 114.7(6)
C2 C1 Ir1 173.8(8)
C2 C1 Ir2 73.8(6)
Ir1 C1 Ir2 110.3(4)
C1 C2 C3 158.4(9)
C1 C2 Ir2 76.9(6)
C3 C2 Ir2 124.7(6)
C8 C3 C2 122.2(10)
C8 C3 C4 117.5(11)
C2 C3 C4 120.4(10)
C5 C4 C3 120.5(13)
C5 C4 H4 119.8
C3 C4 H4 119.8
C6 C5 C4 121.9(15)
C6 C5 H5 119
C4 C5 H5 119
C5 C6 C7 118.1(12)
C5 C6 C9 122.4(18)
C7 C6 C9 119.4(18)
C6 C7 C8 122.7(14)
C6 C7 H7 118.6
C8 C7 H7 118.6
C7 C8 C3 119.2(14)
C7 C8 H8 120.4
C3 C8 H8 120.4
C6 C9 H9A 109.5
C6 C9 H9B 109.5
H9A C9 H9B 109.5
C6 C9 H9C 109.5
H9A C9 H9C 109.5
H9B C9 H9C 109.5
C11 C10 Ir2 173.9(8)
C11 C10 Ir1 73.4(6)
Ir2 C10 Ir1 111.4(4)
C10 C11 C12 144.7(9)
C10 C11 Ir1 76.9(6)
C12 C11 Ir1 137.5(7)
C17 C12 C13 115.9(9)
C17 C12 C11 117.7(9)
C13 C12 C11 126.3(9)
C14 C13 C12 121.2(10)
C14 C13 H13 119.4
C12 C13 H13 119.4
C15 C14 C13 121.8(10)
C15 C14 H14 119.1
C13 C14 H14 119.1
C16 C15 C14 117.6(10)
C16 C15 C18 120.7(11)
C14 C15 C18 121.7(10)
C15 C16 C17 121.2(11)
C15 C16 H16 119.4
C17 C16 H16 119.4
C16 C17 C12 122.1(11)
C16 C17 H17 119
C12 C17 H17 119
C15 C18 H18A 109.5
C15 C18 H18B 109.5
H18A C18 H18B 109.5
C15 C18 H18C 109.5
H18A C18 H18C 109.5
H18B C18 H18C 109.5
N1 C19 C20 122.3(9)
N1 C19 H19 118.9
C20 C19 H19 118.9
C19 C20 C21 119.4(9)
C19 C20 H20 120.3
C21 C20 H20 120.3
C20 C21 C22 118.9(9)
C20 C21 H21 120.5
C22 C21 H21 120.5
C21 C22 C23 119.6(9)
C21 C22 H22 120.2
C23 C22 H22 120.2
N1 C23 C22 120.3(9)
N1 C23 C24 115.5(8)
C22 C23 C24 124.2(9)
C25 C24 C29 122.3(9)
C25 C24 C23 123.4(9)
C29 C24 C23 114.3(8)
C26 C25 C24 119.7(10)
C26 C25 H25 120.2
C24 C25 H25 120.2
C27 C26 C25 119.8(9)
C27 C26 H26 120.1
C25 C26 H26 120.1
C26 C27 C28 121.3(9)
C26 C27 H27 119.3
C28 C27 H27 119.3
C27 C28 C29 120.0(9)
C27 C28 H28 120
C29 C28 H28 120
C24 C29 C28 116.9(9)
C24 C29 Ir1 114.5(6)
C28 C29 Ir1 128.6(7)
N2 C30 C31 121.4(10)
N2 C30 H30 119.3
C31 C30 H30 119.3
C32 C31 C30 120.1(10)
C32 C31 H31 120
C30 C31 H31 120
C33 C32 C31 118.9(10)
C33 C32 H32 120.6
C31 C32 H32 120.6
C32 C33 C34 119.9(10)
C32 C33 H33 120.1
C34 C33 H33 120.1
N2 C34 C33 121.8(9)
N2 C34 C35 113.8(8)
C33 C34 C35 124.4(9)
C36 C35 C40 122.1(10)
C36 C35 C34 124.1(10)
C40 C35 C34 113.7(9)
C35 C36 C37 121.1(10)
C35 C36 H36 119.4
C37 C36 H36 119.4
C36 C37 C38 117.8(10)
C36 C37 H37 121.1
C38 C37 H37 121.1
C39 C38 C37 120.8(10)
C39 C38 H38 119.6
C37 C38 H38 119.6
C38 C39 C40 122.6(10)
C38 C39 H39 118.7
C40 C39 H39 118.7
C39 C40 C35 115.5(9)
C39 C40 Ir1 129.0(7)
C35 C40 Ir1 115.4(7)
N3 C41 C42 121.3(10)
N3 C41 H41 119.4
C42 C41 H41 119.4
C43 C42 C41 118.4(11)
C43 C42 H42 120.8
C41 C42 H42 120.8
C42 C43 C44 119.3(10)
C42 C43 H43 120.4
C44 C43 H43 120.4
C43 C44 C45 121.5(10)
C43 C44 H44 119.2
C45 C44 H44 119.2
N3 C45 C44 117.7(10)
N3 C45 C46 115.9(9)
C44 C45 C46 126.4(9)
C47 C46 C51 122.2(10)
C47 C46 C45 122.9(9)
C51 C46 C45 114.9(8)
C48 C47 C46 119.7(10)
C48 C47 H47 120.1
C46 C47 H47 120.1
C47 C48 C49 119.4(10)
C47 C48 H48 120.3
C49 C48 H48 120.3
C50 C49 C48 121.1(10)
C50 C49 H49 119.5
C48 C49 H49 119.5
C49 C50 C51 120.8(10)
C49 C50 H50 119.6
C51 C50 H50 119.6
C46 C51 C50 116.7(9)
C46 C51 Ir2 113.6(7)
C50 C51 Ir2 129.1(8)
N4 C52 C53 122.2(10)
N4 C52 H52 118.9
C53 C52 H52 118.9
C52 C53 C54 118.4(10)
C52 C53 H53 120.8
C54 C53 H53 120.8
C55 C54 C53 119.3(10)
C55 C54 H54 120.3
C53 C54 H54 120.3
C54 C55 C56 120.2(10)
C54 C55 H55 119.9
C56 C55 H55 119.9
C55 C56 N4 119.6(9)
C55 C56 C57 125.8(9)
N4 C56 C57 114.5(8)
C58 C57 C62 122.4(9)
C58 C57 C56 122.8(9)
C62 C57 C56 114.8(9)
C59 C58 C57 119.7(10)
C59 C58 H58 120.1
C57 C58 H58 120.1
C58 C59 C60 120.2(10)
C58 C59 H59 119.9
C60 C59 H59 119.9
C59 C60 C61 119.6(10)
C59 C60 H60 120.2
C61 C60 H60 120.2
C62 C61 C60 121.1(10)
C62 C61 H61 119.4
C60 C61 H61 119.4
C61 C62 C57 116.9(9)
C61 C62 Ir2 127.7(7)
C57 C62 Ir2 115.4(7)
C64 C63 H63A 109.5
C64 C63 H63B 109.5
H63A C63 H63B 109.5
C64 C63 H63C 109.5
H63A C63 H63C 109.5
H63B C63 H63C 109.5
O1 C64 C63 122.0(14)
O1 C64 C65 121.0(14)
C63 C64 C65 116.9(12)
C64 C65 H65A 109.5
C64 C65 H65B 109.5
H65A C65 H65B 109.5
C64 C65 H65C 109.5
H65A C65 H65C 109.5
H65B C65 H65C 109.5
C67 C66 H66A 109.5
C67 C66 H66B 109.5
H66A C66 H66B 109.5
C67 C66 H66C 109.5
H66A C66 H66C 109.5
H66B C66 H66C 109.5
O2 C67 C68 122.1(12)
O2 C67 C66 121.5(11)
C68 C67 C66 116.5(12)
C67 C68 H68A 109.5
C67 C68 H68B 109.5
H68A C68 H68B 109.5
C67 C68 H68C 109.5
H68A C68 H68C 109.5
H68B C68 H68C 109.5

loop_
_geom_bond_atom_site_label_1
_geom_bond_atom_site_label_2
_geom_bond_distance
Ir1 C40 2.009(10)
Ir1 N2 2.047(8)
Ir1 C29 2.055(9)
Ir1 N1 2.071(7)
Ir1 C1 2.081(10)
Ir1 C11 2.374(9)
Ir1 C10 2.413(9)
Ir2 C62 2.012(10)
Ir2 C10 2.056(9)
Ir2 C51 2.071(10)
Ir2 N3 2.066(8)
Ir2 N4 2.071(8)
Ir2 C2 2.387(8)
Ir2 C1 2.421(9)
N1 C19 1.350(12)
N1 C23 1.371(12)
N2 C34 1.335(12)
N2 C30 1.385(12)
N3 C41 1.348(13)
N3 C45 1.364(13)
N4 C52 1.327(12)
N4 C56 1.378(12)
C1 C2 1.218(13)
C2 C3 1.439(13)
C3 C8 1.406(16)
C3 C4 1.404(16)
C4 C5 1.394(17)
C4 H4 0.95
C5 C6 1.37(2)
C5 H5 0.95
C6 C7 1.35(2)
C6 C9 1.505(17)
C7 C8 1.412(19)
C7 H7 0.95
C8 H8 0.95
C9 H9A 0.98
C9 H9B 0.98
C9 H9C 0.98
C10 C11 1.230(13)
C11 C12 1.441(13)
C12 C17 1.406(14)
C12 C13 1.405(14)
C13 C14 1.392(15)
C13 H13 0.95
C14 C15 1.386(16)
C14 H14 0.95
C15 C16 1.381(17)
C15 C18 1.523(16)
C16 C17 1.388(16)
C16 H16 0.95
C17 H17 0.95
C18 H18A 0.98
C18 H18B 0.98
C18 H18C 0.98
C19 C20 1.377(14)
C19 H19 0.95
C20 C21 1.386(14)
C20 H20 0.95
C21 C22 1.401(14)
C21 H21 0.95
C22 C23 1.397(13)
C22 H22 0.95
C23 C24 1.475(13)
C24 C25 1.395(13)
C24 C29 1.412(13)
C25 C26 1.384(14)
C25 H25 0.95
C26 C27 1.374(15)
C26 H26 0.95
C27 C28 1.413(14)
C27 H27 0.95
C28 C29 1.415(13)
C28 H28 0.95
C30 C31 1.372(14)
C30 H30 0.95
C31 C32 1.375(15)
C31 H31 0.95
C32 C33 1.364(15)
C32 H32 0.95
C33 C34 1.400(14)
C33 H33 0.95
C34 C35 1.490(14)
C35 C36 1.380(14)
C35 C40 1.409(14)
C36 C37 1.381(15)
C36 H36 0.95
C37 C38 1.410(16)
C37 H37 0.95
C38 C39 1.361(14)
C38 H38 0.95
C39 C40 1.409(14)
C39 H39 0.95
C41 C42 1.395(14)
C41 H41 0.95
C42 C43 1.378(16)
C42 H42 0.95
C43 C44 1.386(16)
C43 H43 0.95
C44 C45 1.392(14)
C44 H44 0.95
C45 C46 1.466(14)
C46 C47 1.392(14)
C46 C51 1.407(14)
C47 C48 1.363(16)
C47 H47 0.95
C48 C49 1.392(15)
C48 H48 0.95
C49 C50 1.383(14)
C49 H49 0.95
C50 C51 1.395(14)
C50 H50 0.95
C52 C53 1.382(14)
C52 H52 0.95
C53 C54 1.401(15)
C53 H53 0.95
C54 C55 1.375(15)
C54 H54 0.95
C55 C56 1.386(14)
C55 H55 0.95
C56 C57 1.468(14)
C57 C58 1.382(14)
C57 C62 1.405(14)
C58 C59 1.385(15)
C58 H58 0.95
C59 C60 1.391(16)
C59 H59 0.95
C60 C61 1.406(14)
C60 H60 0.95
C61 C62 1.408(14)
C61 H61 0.95
O1 C64 1.237(15)
C63 C64 1.45(2)
C63 H63A 0.98
C63 H63B 0.98
C63 H63C 0.98
C64 C65 1.49(2)
C65 H65A 0.98
C65 H65B 0.98
C65 H65C 0.98
O2 C67 1.225(13)
C66 C67 1.510(18)
C66 H66A 0.98
C66 H66B 0.98
C66 H66C 0.98
C67 C68 1.494(16)
C68 H68A 0.98
C68 H68B 0.98
C68 H68C 0.98
